data_4503482
loop_
_publ_author_name
'Nockemann, Peter'
'Thijs, Ben'
'Hecke, Kristof Van'
'Meervelt, Luc Van'
'Binnemans, Koen'

_publ_section_title
;
 Polynuclear Metal Complexes Obtained from the Task-Specific Ionic Liquid
 Betainium Bistriflimide
;
_journal_issue 4
_journal_name_full 'Crystal Growth &amp; Design'
_journal_page_first 1353
_journal_paper_doi 10.1021/cg701187t
_journal_volume 8
_journal_year 2008
_chemical_formula_moiety 'C50 H110 N10 O22 Zn4, 8(C2 F6 N O4 S2)'
_chemical_formula_sum 'C66 H110 F48 N18 O54 S16 Zn4'
_chemical_formula_weight 3706.40
_chemical_name_systematic
; 
 ? 
;
_space_group_IT_number 2
_symmetry_cell_setting triclinic
_symmetry_space_group_name_Hall '-P 1'
_symmetry_space_group_name_H-M 'P -1'
_atom_sites_solution_hydrogens geom
_atom_sites_solution_primary direct
_atom_sites_solution_secondary difmap
_audit_creation_method SHELXL-97
_cell_angle_alpha 72.326(3)
_cell_angle_beta 89.845(3)
_cell_angle_gamma 63.529(3)
_cell_formula_units_Z 1
_cell_length_a 13.5478(10)
_cell_length_b 14.4777(11)
_cell_length_c 20.6903(17)
_cell_measurement_temperature 100(2)
_cell_volume 3419.2(5)
_computing_cell_refinement 'Bruker SAINT'
_computing_data_collection 'Bruker SMART'
_computing_data_reduction 'Bruker SAINT'
_computing_publication_material Platon
_computing_structure_refinement 'SHELXL-97 (Sheldrick, 1997)'
_computing_structure_solution 'SHELXS-97 (Sheldrick, 1990)'
_diffrn_ambient_temperature 100(2)
_diffrn_measured_fraction_theta_full .979
_diffrn_measured_fraction_theta_max .979
_diffrn_measurement_device_type 'SMART 6000'
_diffrn_measurement_method '\w and \f scans'
_diffrn_radiation_monochromator 'crossed G\"obel mirrors'
_diffrn_radiation_source 'fine-focus sealed tube'
_diffrn_radiation_type CuK\a
_diffrn_radiation_wavelength 1.54178
_diffrn_reflns_av_R_equivalents 0.1272
_diffrn_reflns_av_sigmaI/netI 0.1156
_diffrn_reflns_limit_h_max 16
_diffrn_reflns_limit_h_min -16
_diffrn_reflns_limit_k_max 17
_diffrn_reflns_limit_k_min -17
_diffrn_reflns_limit_l_max 24
_diffrn_reflns_limit_l_min -24
_diffrn_reflns_number 46853
_diffrn_reflns_theta_full 66.59
_diffrn_reflns_theta_max 66.59
_diffrn_reflns_theta_min 2.27
_exptl_absorpt_coefficient_mu 4.507
_exptl_absorpt_correction_T_max 0.637
_exptl_absorpt_correction_T_min 0.399
_exptl_absorpt_correction_type multi-scan
_exptl_absorpt_process_details 'Bruker SADABS'
_exptl_crystal_colour red
_exptl_crystal_density_diffrn 1.800
_exptl_crystal_density_method 'not measured'
_exptl_crystal_description rod
_exptl_crystal_F_000 1872.0
_exptl_crystal_size_max 0.4
_exptl_crystal_size_mid 0.15
_exptl_crystal_size_min 0.1
_refine_diff_density_max 1.511
_refine_diff_density_min -.991
_refine_diff_density_rms .123
_refine_ls_extinction_method none
_refine_ls_goodness_of_fit_ref 1.102
_refine_ls_hydrogen_treatment constr
_refine_ls_matrix_type full
_refine_ls_number_parameters 1359
_refine_ls_number_reflns 11833
_refine_ls_number_restraints 1945
_refine_ls_restrained_S_all 1.140
_refine_ls_R_factor_all 0.1404
_refine_ls_R_factor_gt 0.0977
_refine_ls_shift/su_max 0.001
_refine_ls_shift/su_mean 0.000
_refine_ls_structure_factor_coef Fsqd
_refine_ls_weighting_details 'calc w=1/[\s^2^(Fo^2^)+(0.0018P)^2^+20.0000P] where P=(Fo^2^+2Fc^2^)/3'
_refine_ls_weighting_scheme calc
_refine_ls_wR_factor_gt 0.1962
_refine_ls_wR_factor_ref 0.2131
_reflns_number_gt 6723
_reflns_number_total 11833
_reflns_threshold_expression >2sigma(I)
_cod_data_source_file cg701187t-file008.cif
_cod_data_source_block wg151
_cod_database_code 4503482

loop_
_symmetry_equiv_pos_as_xyz
'x, y, z'
'-x, -y, -z'

loop_
_atom_site_label
_atom_site_type_symbol
_atom_site_fract_x
_atom_site_fract_y
_atom_site_fract_z
_atom_site_U_iso_or_equiv
_atom_site_adp_type
_atom_site_occupancy
_atom_site_symmetry_multiplicity
_atom_site_calc_flag
_atom_site_refinement_flags
_atom_site_disorder_assembly
_atom_site_disorder_group
C1 C 0.5554(4) 1.1229(4) -0.0083(3) 0.0471(13) Uani 1 1 d U . .
C2 C 0.5998(4) 1.2017(4) -0.0063(3) 0.0518(13) Uani 1 1 d U . .
H2A H 0.6029 1.2036 0.0411 0.062 Uiso 1 1 calc R . .
H2B H 0.6774 1.1716 -0.0162 0.062 Uiso 1 1 calc R . .
C3 C 0.5924(4) 1.3801(4) -0.0429(3) 0.0615(13) Uani 1 1 d U . .
H3A H 0.5902 1.3813 0.0042 0.092 Uiso 1 1 calc R . .
H3B H 0.5538 1.4554 -0.0753 0.092 Uiso 1 1 calc R . .
H3C H 0.6703 1.3452 -0.0502 0.092 Uiso 1 1 calc R . .
C4 C 0.5306(4) 1.3219(4) -0.1273(3) 0.0506(13) Uani 1 1 d U . .
H4A H 0.6065 1.2893 -0.1381 0.076 Uiso 1 1 calc R . .
H4B H 0.4895 1.3987 -0.1572 0.076 Uiso 1 1 calc R . .
H4C H 0.4924 1.2814 -0.1346 0.076 Uiso 1 1 calc R . .
C5 C 0.4176(5) 1.3705(5) -0.0392(3) 0.0605(16) Uani 1 1 d U . .
H5A H 0.3759 1.3355 -0.0505 0.091 Uiso 1 1 calc R . .
H5B H 0.3808 1.4486 -0.0669 0.091 Uiso 1 1 calc R . .
H5C H 0.4198 1.3625 0.0096 0.091 Uiso 1 1 calc R . .
C6 C 0.6181(5) 0.5383(5) 0.3691(3) 0.0659(12) Uani 1 1 d U . .
C7 C 0.6871(6) 0.4161(5) 0.3846(4) 0.0838(13) Uani 1 1 d U . .
H7A H 0.6803 0.4009 0.3417 0.101 Uiso 1 1 calc R . .
H7B H 0.7663 0.3969 0.3961 0.101 Uiso 1 1 calc R . .
C8 C 0.5440(6) 0.3650(5) 0.4292(4) 0.0889(18) Uani 1 1 d U . .
H8A H 0.5326 0.3080 0.4631 0.133 Uiso 1 1 calc R . .
H8B H 0.5245 0.3677 0.3828 0.133 Uiso 1 1 calc R . .
H8C H 0.4966 0.4362 0.4342 0.133 Uiso 1 1 calc R . .
C9 C 0.7403(8) 0.2265(6) 0.4444(5) 0.118(2) Uani 1 1 d U . .
H9A H 0.8170 0.2151 0.4504 0.176 Uiso 1 1 calc R . .
H9B H 0.7254 0.2149 0.4019 0.176 Uiso 1 1 calc R . .
H9C H 0.7304 0.1744 0.4835 0.176 Uiso 1 1 calc R . .
C10 C 0.6836(5) 0.3479(5) 0.5072(3) 0.0760(16) Uani 1 1 d U . .
H10A H 0.7626 0.3276 0.5173 0.114 Uiso 1 1 calc R . .
H10B H 0.6653 0.2981 0.5428 0.114 Uiso 1 1 calc R . .
H10C H 0.6374 0.4233 0.5061 0.114 Uiso 1 1 calc R . .
C11 C 0.4129(4) 0.9408(5) 0.1677(3) 0.0565(14) Uani 1 1 d U . .
C12 C 0.2970(4) 0.9989(5) 0.1819(3) 0.0590(14) Uani 1 1 d U . .
H12A H 0.3011 0.9930 0.2309 0.071 Uiso 1 1 calc R . .
H12B H 0.2553 0.9605 0.1749 0.071 Uiso 1 1 calc R . .
C13 C 0.2868(6) 1.1835(5) 0.1499(3) 0.0804(15) Uani 1 1 d U . .
H13A H 0.3581 1.1605 0.1323 0.121 Uiso 1 1 calc R . .
H13B H 0.3002 1.1710 0.1990 0.121 Uiso 1 1 calc R . .
H13C H 0.2381 1.2617 0.1254 0.121 Uiso 1 1 calc R . .
C14 C 0.2184(5) 1.1317(5) 0.0641(3) 0.0632(15) Uani 1 1 d U . .
H14A H 0.1723 1.2095 0.0373 0.095 Uiso 1 1 calc R . .
H14B H 0.1823 1.0895 0.0567 0.095 Uiso 1 1 calc R . .
H14C H 0.2920 1.1052 0.0495 0.095 Uiso 1 1 calc R . .
C15 C 0.1177(6) 1.1616(7) 0.1601(4) 0.095(3) Uani 1 1 d U . .
H15A H 0.1253 1.1534 0.2089 0.143 Uiso 1 1 calc R . .
H15B H 0.0805 1.1205 0.1525 0.143 Uiso 1 1 calc R . .
H15C H 0.0732 1.2394 0.1328 0.143 Uiso 1 1 calc R . .
C16 C 0.7764(4) 0.6975(4) 0.1657(2) 0.0396(11) Uani 1 1 d U . .
C17 C 0.8964(4) 0.6105(4) 0.1741(2) 0.0420(12) Uani 1 1 d U . .
H17A H 0.9451 0.6449 0.1746 0.050 Uiso 1 1 calc R . .
H17B H 0.9054 0.5881 0.1329 0.050 Uiso 1 1 calc R . .
C18 C 0.8717(5) 0.4493(5) 0.2384(3) 0.0629(15) Uani 1 1 d U . .
H18A H 0.8691 0.4362 0.1948 0.094 Uiso 1 1 calc R . .
H18B H 0.7957 0.4945 0.2451 0.094 Uiso 1 1 calc R . .
H18C H 0.9057 0.3791 0.2763 0.094 Uiso 1 1 calc R . .
C19 C 0.9367(6) 0.5342(6) 0.3014(3) 0.084(2) Uani 1 1 d U . .
H19A H 0.9773 0.4663 0.3405 0.126 Uiso 1 1 calc R . .
H19B H 0.8591 0.5724 0.3083 0.126 Uiso 1 1 calc R . .
H19C H 0.9720 0.5814 0.2977 0.126 Uiso 1 1 calc R . .
C20 C 1.0566(5) 0.4335(5) 0.2320(3) 0.0638(19) Uani 1 1 d U . .
H20A H 1.0888 0.3686 0.2736 0.096 Uiso 1 1 calc R . .
H20B H 1.1009 0.4727 0.2272 0.096 Uiso 1 1 calc R . .
H20C H 1.0571 0.4109 0.1918 0.096 Uiso 1 1 calc R . .
C21 C 0.6954(4) 0.8970(4) 0.2412(3) 0.0467(11) Uani 1 1 d U . .
C22 C 0.7666(4) 0.9402(4) 0.2642(3) 0.0476(10) Uani 1 1 d U . .
H22A H 0.8359 0.9156 0.2437 0.057 Uiso 1 1 calc R . .
H22B H 0.7262 1.0213 0.2446 0.057 Uiso 1 1 calc R . .
C23 C 0.6981(5) 0.9513(6) 0.3722(3) 0.0780(19) Uani 1 1 d U . .
H23A H 0.6605 0.9062 0.3752 0.117 Uiso 1 1 calc R . .
H23B H 0.6474 1.0274 0.3443 0.117 Uiso 1 1 calc R . .
H23C H 0.7191 0.9482 0.4185 0.117 Uiso 1 1 calc R . .
C24 C 0.8661(6) 0.7935(5) 0.3765(4) 0.085(2) Uani 1 1 d U . .
H24A H 0.8877 0.7815 0.4247 0.128 Uiso 1 1 calc R . .
H24B H 0.9333 0.7646 0.3555 0.128 Uiso 1 1 calc R . .
H24C H 0.8225 0.7556 0.3740 0.128 Uiso 1 1 calc R . .
C25 C 0.8634(5) 0.9679(5) 0.3489(3) 0.0787(15) Uani 1 1 d U . .
H25A H 0.8158 1.0472 0.3280 0.118 Uiso 1 1 calc R . .
H25B H 0.9298 0.9453 0.3264 0.118 Uiso 1 1 calc R . .
H25C H 0.8862 0.9496 0.3979 0.118 Uiso 1 1 calc R . .
C26 C 0.3793(3) 0.1217(3) 0.41161(19) 0.0919(11) Uani 1 1 d DU . .
C27 C 0.0503(3) 0.0609(3) 0.38622(19) 0.0943(10) Uani 1 1 d DU . .
C28 C 0.7965(3) 0.2300(3) 0.1688(2) 0.0660(11) Uani 1 1 d DU . .
C29 C 0.4028(4) 0.3619(4) 0.2255(2) 0.0659(12) Uani 1 1 d DU . .
C30 C 0.1936(3) 0.4130(3) 0.4644(2) 0.0761(12) Uani 1 1 d DU . .
C31 C 0.8732(3) 0.4264(3) 0.97050(18) 0.0462(9) Uani 1 1 d DU . .
C32 C 0.2690(3) 0.6680(4) 0.2902(3) 0.0706(15) Uani 0.6106(18) 1 d PDU G 1
C33 C -0.0412(3) 0.9293(4) 0.0888(2) 0.0655(15) Uani 0.6106(18) 1 d PDU G 1
C34 C 0.2764(3) 0.6762(4) 0.3081(3) 0.0907(19) Uani 0.3894(18) 1 d PDU G 2
C35 C -0.0189(3) 0.8959(4) 0.0920(3) 0.0637(17) Uani 0.3894(18) 1 d PDU G 2
N1 N 0.5358(3) 1.3165(3) -0.0543(2) 0.0460(10) Uani 1 1 d U . .
N2 N 0.6616(5) 0.3399(4) 0.4402(3) 0.0784(12) Uani 1 1 d U . .
N3 N 0.2317(4) 1.1180(4) 0.1389(2) 0.0544(12) Uani 1 1 d U . .
N4 N 0.9394(4) 0.5073(4) 0.2370(2) 0.0522(12) Uani 1 1 d U . .
N5 N 0.7998(4) 0.9093(4) 0.3402(2) 0.0538(11) Uani 1 1 d U . .
N6 N 0.2018(4) 0.1201(7) 0.3632(4) 0.087(2) Uani 0.484(4) 1 d PDU A 2
N7 N 0.2357(4) 0.0453(7) 0.4404(3) 0.0719(19) Uani 0.516(4) 1 d PDU A 1
N8 N 0.6276(4) 0.2338(5) 0.2339(4) 0.0567(14) Uani 0.549(3) 1 d PDU C 1
N9 N 0.5720(4) 0.3438(6) 0.1718(5) 0.0768(17) Uani 0.451(3) 1 d PDU C 2
N10 N -0.0194(3) 0.5377(6) 0.4651(3) 0.0646(19) Uani 0.50 1 d PDU . .
N11 N 1.0307(4) 0.4472(6) 1.0302(4) 0.0468(18) Uani 0.50 1 d PDU . .
N12 N 0.1452(5) 0.7666(3) 0.1645(3) 0.1005(16) Uani 0.6106(18) 1 d PDU G 1
N13 N 0.1410(4) 0.8375(4) 0.19338(17) 0.0663(6) Uani 0.3894(18) 1 d PDU G 2
O1 O 0.6231(3) 1.0249(3) 0.02851(18) 0.0517(9) Uani 1 1 d U . .
O2 O 0.6412(4) 0.5906(3) 0.3158(2) 0.0705(11) Uani 1 1 d U . .
O3 O 0.5508(3) 0.5750(3) 0.40588(18) 0.0552(10) Uani 1 1 d U . .
O4 O 0.4654(3) 0.8394(4) 0.2058(3) 0.0746(12) Uani 1 1 d U . .
O5 O 0.4515(3) 0.9908(3) 0.1189(2) 0.0649(11) Uani 1 1 d U . .
O6 O 0.7143(3) 0.6856(3) 0.2072(2) 0.0615(11) Uani 1 1 d U . .
O7 O 0.7507(3) 0.7764(3) 0.11164(17) 0.0439(9) Uani 1 1 d U . .
O8 O 0.6759(3) 0.8280(3) 0.2852(2) 0.0728(9) Uani 1 1 d U . .
O9 O 0.6660(3) 0.9341(3) 0.17812(17) 0.0469(9) Uani 1 1 d U . .
O10 O 0.5366(3) 0.8452(3) 0.0443(2) 0.0559(10) Uani 1 1 d U . .
O11 O 0.5148(4) 0.7798(4) 0.3526(2) 0.0979(14) Uani 1 1 d U . .
O12 O 0.3510(9) -0.0600(6) 0.4512(4) 0.094(3) Uani 0.484(4) 1 d PDU A 2
O13 O 0.3722(11) 0.0006(8) 0.3346(4) 0.126(3) Uani 0.484(4) 1 d PDU A 2
O14 O 0.4218(7) -0.0706(6) 0.4246(5) 0.105(3) Uani 0.516(4) 1 d PDU A 1
O15 O 0.2958(10) 0.0865(9) 0.3200(3) 0.108(3) Uani 0.516(4) 1 d PDU A 1
O16 O 0.1402(7) 0.0887(8) 0.4856(3) 0.076(2) Uani 0.484(4) 1 d PDU A 2
O17 O 0.0172(8) 0.2420(6) 0.3863(6) 0.111(3) Uani 0.484(4) 1 d PDU A 2
O18 O 0.0560(7) 0.1481(8) 0.4730(3) 0.091(2) Uani 0.516(4) 1 d PDU A 1
O19 O 0.0871(8) 0.2320(6) 0.3590(4) 0.098(2) Uani 0.516(4) 1 d PDU A 1
O20 O 0.7648(4) 0.2827(6) 0.2717(3) 0.0987(18) Uani 0.549(3) 1 d PDU C 1
O21 O 0.6315(7) 0.4079(4) 0.1595(3) 0.110(3) Uani 0.549(3) 1 d PDU C 1
O22 O 0.6867(5) 0.4078(3) 0.2110(5) 0.089(2) Uani 0.451(3) 1 d PDU C 2
O23 O 0.7018(8) 0.2407(7) 0.2835(2) 0.099(3) Uani 0.451(3) 1 d PDU C 2
O24 O 0.5055(6) 0.1601(7) 0.2238(5) 0.089(2) Uani 0.549(3) 1 d PU C 1
O25 O 0.5037(8) 0.3074(9) 0.1229(4) 0.110(3) Uani 0.549(3) 1 d PU C 1
O26 O 0.5451(7) 0.1861(9) 0.2357(6) 0.078(2) Uani 0.451(3) 1 d PU C 2
O27 O 0.4398(9) 0.3061(10) 0.1242(5) 0.090(2) Uani 0.451(3) 1 d PU C 2
O30 O 0.0976(6) 0.6070(4) 0.4814(5) 0.081(2) Uani 0.50 1 d PDU E 1
O31 O 0.1060(7) 0.4388(6) 0.5712(3) 0.074(2) Uani 0.50 1 d PDU . 1
O32 O 0.0701(8) 0.6105(5) 0.4537(4) 0.085(2) Uani 0.50 1 d PDU E 2
O33 O 0.1744(6) 0.4936(8) 0.5627(3) 0.099(2) Uani 0.50 1 d PDU E 2
O34 O 0.8705(5) 0.4553(6) 1.0852(3) 0.0626(18) Uani 0.50 1 d PDU F 1
O35 O 0.8312(6) 0.6110(4) 0.9833(4) 0.059(2) Uani 0.50 1 d PDU . 1
O36 O 0.9725(5) 0.4158(5) 1.0815(3) 0.0523(17) Uani 0.50 1 d PDU F 2
O37 O 0.8020(5) 0.5860(6) 1.0215(5) 0.076(2) Uani 0.50 1 d PDU F 2
O38 O 0.1617(5) 0.5875(3) 0.2401(4) 0.0979(19) Uani 0.6106(18) 1 d PDU G 1
O39 O 0.0561(4) 0.7507(6) 0.2664(3) 0.123(2) Uani 0.6106(18) 1 d PDU G 1
O40 O 0.1504(3) 0.9279(4) 0.0954(3) 0.1095(19) Uani 0.6106(18) 1 d PDU G 1
O41 O 0.0479(6) 0.9443(4) 0.1915(3) 0.127(2) Uani 0.6106(18) 1 d PDU G 1
O42 O 0.1009(5) 0.6850(4) 0.2535(5) 0.138(3) Uani 0.3894(18) 1 d PDU G 2
O43 O 0.0745(6) 0.8231(7) 0.3054(3) 0.163(3) Uani 0.3894(18) 1 d PDU G 2
O44 O 0.1639(8) 0.7066(4) 0.1346(5) 0.141(3) Uani 0.3894(18) 1 d PDU G 2
O45 O 0.1802(4) 0.8699(7) 0.0757(3) 0.136(3) Uani 0.3894(18) 1 d PDU G 2
F1A F 0.3073(5) 0.2293(4) 0.3829(3) 0.101(2) Uani 0.619(5) 1 d PDU D 1
F2A F 0.4728(4) 0.1095(7) 0.3878(3) 0.117(2) Uani 0.619(5) 1 d PDU D 1
F3A F 0.3935(6) 0.1046(6) 0.4782(2) 0.099(2) Uani 0.619(5) 1 d PDU D 1
F1B F 0.3534(10) 0.2035(8) 0.3556(4) 0.135(3) Uani 0.381(5) 1 d PDU D 2
F2B F 0.4875(5) 0.0544(10) 0.4257(6) 0.119(3) Uani 0.381(5) 1 d PDU D 2
F3B F 0.3397(8) 0.1463(8) 0.4649(3) 0.101(3) Uani 0.381(5) 1 d PDU D 2
F4A F 0.0669(6) -0.0298(5) 0.4325(4) 0.127(2) Uani 0.545(5) 1 d PDU B 1
F5A F -0.0553(5) 0.1295(6) 0.3614(4) 0.120(2) Uani 0.545(5) 1 d PDU B 1
F6A F 0.0969(6) 0.0356(6) 0.3326(3) 0.115(2) Uani 0.545(5) 1 d PDU B 1
F4B F 0.1232(7) -0.0465(5) 0.4050(5) 0.110(3) Uani 0.455(5) 1 d PDU B 2
F5B F -0.0321(5) 0.0606(8) 0.4220(4) 0.116(2) Uani 0.455(5) 1 d PDU B 2
F6B F 0.0103(8) 0.0933(9) 0.3219(3) 0.130(3) Uani 0.455(5) 1 d PDU B 2
F7A F 0.7562(5) 0.2189(6) 0.1133(3) 0.0973(18) Uani 0.555(3) 1 d PDU C 1
F8A F 0.8659(4) 0.2686(4) 0.1464(4) 0.085(2) Uani 0.555(3) 1 d PDU C 1
F9A F 0.8639(5) 0.1221(4) 0.2066(3) 0.0721(18) Uani 0.555(3) 1 d PDU C 1
F7B F 0.7727(6) 0.3065(5) 0.1083(3) 0.082(2) Uani 0.445(3) 1 d PDU C 2
F8B F 0.8853(4) 0.2172(6) 0.2028(4) 0.084(2) Uani 0.445(3) 1 d PDU C 2
F9B F 0.7792(5) 0.1521(4) 0.1693(4) 0.0719(19) Uani 0.445(3) 1 d PDU C 2
F10 F 0.3791(6) 0.4631(4) 0.1931(3) 0.174(2) Uani 1 1 d DU . .
F11 F 0.4261(4) 0.3440(4) 0.29085(18) 0.1129(17) Uani 1 1 d DU . .
F12 F 0.3115(3) 0.3532(4) 0.2201(3) 0.1282(16) Uani 1 1 d DU . .
F13A F 0.2931(4) 0.3872(6) 0.4820(4) 0.106(2) Uani 0.578(4) 1 d PDU E 1
F14A F 0.1660(5) 0.4655(6) 0.3953(2) 0.0838(19) Uani 0.578(4) 1 d PDU E 1
F15A F 0.1707(5) 0.3308(4) 0.4701(3) 0.0961(18) Uani 0.578(4) 1 d PDU E 1
F13B F 0.2601(6) 0.3174(6) 0.5161(4) 0.089(3) Uani 0.422(4) 1 d PDU E 2
F14B F 0.2729(4) 0.4411(6) 0.4421(5) 0.098(3) Uani 0.422(4) 1 d PDU E 2
F15B F 0.1481(6) 0.3924(7) 0.4210(4) 0.122(2) Uani 0.422(4) 1 d PDU E 2
F16A F 0.8970(4) 0.4528(5) 0.9085(2) 0.0601(15) Uani 0.519(3) 1 d PDU F 1
F17A F 0.9204(5) 0.3207(4) 1.0014(3) 0.0700(18) Uani 0.519(3) 1 d PDU F 1
F18A F 0.7619(3) 0.4584(4) 0.9616(3) 0.0578(15) Uani 0.519(3) 1 d PDU F 1
F16B F 0.8246(5) 0.4928(5) 0.9081(3) 0.0683(18) Uani 0.481(3) 1 d PDU F 2
F17B F 0.9701(4) 0.3474(4) 0.9642(3) 0.0624(16) Uani 0.481(3) 1 d PDU F 2
F18B F 0.8141(4) 0.3829(5) 1.0025(3) 0.0675(16) Uani 0.481(3) 1 d PDU F 2
F19 F 0.2721(5) 0.6105(5) 0.3526(2) 0.1079(19) Uani 0.6106(18) 1 d PDU G 1
F20 F 0.3622(4) 0.6174(6) 0.2690(3) 0.108(2) Uani 0.6106(18) 1 d PDU G 1
F21 F 0.2684(6) 0.7594(4) 0.2905(5) 0.151(2) Uani 0.6106(18) 1 d PDU G 1
F22 F -0.0158(5) 0.8750(4) 0.0470(3) 0.0828(16) Uani 0.6106(18) 1 d PDU G 1
F23 F -0.0862(5) 1.0353(4) 0.0558(3) 0.088(2) Uani 0.6106(18) 1 d PDU G 1
F24 F -0.1138(4) 0.9122(6) 0.1256(3) 0.124(2) Uani 0.6106(18) 1 d PDU G 1
F25 F 0.3301(5) 0.7333(6) 0.3030(7) 0.162(3) Uani 0.3894(18) 1 d PDU G 2
F26 F 0.3300(9) 0.5915(5) 0.2881(5) 0.146(3) Uani 0.3894(18) 1 d PDU G 2
F27 F 0.2715(8) 0.6367(9) 0.3734(3) 0.109(3) Uani 0.3894(18) 1 d PDU G 2
F28 F -0.0481(8) 0.8981(7) 0.0308(3) 0.089(2) Uani 0.3894(18) 1 d PDU G 2
F29 F -0.0566(9) 1.0007(4) 0.0843(4) 0.086(3) Uani 0.3894(18) 1 d PDU G 2
F30 F -0.0743(5) 0.8577(7) 0.1351(4) 0.090(2) Uani 0.3894(18) 1 d PDU G 2
S1 S 0.32818(17) 0.03322(16) 0.39216(9) 0.0855(6) Uani 1 1 d DU A .
S2 S 0.10989(14) 0.13393(13) 0.41314(9) 0.0727(5) Uani 1 1 d DU A .
S3 S 0.68923(13) 0.30663(14) 0.21356(9) 0.0789(5) Uani 1 1 d DU C .
S4 S 0.50997(13) 0.26968(16) 0.19221(9) 0.0755(5) Uani 1 1 d DU . .
S5 S 0.09711(14) 0.50780(14) 0.50437(9) 0.0717(5) Uani 1 1 d DU . .
S6 S 0.90225(10) 0.49845(10) 1.01944(7) 0.0445(3) Uani 1 1 d DU . .
S7 S 0.1542(2) 0.6883(2) 0.23254(16) 0.0837(8) Uani 0.6106(18) 1 d PDU G 1
S8 S 0.0837(2) 0.8962(2) 0.14335(15) 0.0993(8) Uani 0.6106(18) 1 d PDU G 1
S9 S 0.1350(3) 0.7641(3) 0.26308(18) 0.0954(13) Uani 0.3894(18) 1 d PDU G 2
S10 S 0.1286(3) 0.8182(3) 0.12340(17) 0.0765(12) Uani 0.3894(18) 1 d PDU G 2
Zn1 Zn 0.60405(5) 0.90842(5) 0.09708(3) 0.03372(16) Uani 1 1 d U . .
Zn2 Zn 0.60113(5) 0.74551(5) 0.27199(3) 0.04245(18) Uani 1 1 d U . .

loop_
_atom_site_aniso_label
_atom_site_aniso_U_11
_atom_site_aniso_U_22
_atom_site_aniso_U_33
_atom_site_aniso_U_23
_atom_site_aniso_U_13
_atom_site_aniso_U_12
C1 0.057(2) 0.0440(15) 0.040(2) -0.0092(17) 0.008(2) -0.0263(14)
C2 0.055(2) 0.0554(14) 0.051(2) -0.0115(18) 0.000(2) -0.0348(13)
C3 0.0775(19) 0.0541(16) 0.069(3) -0.0217(18) 0.001(2) -0.0440(15)
C4 0.073(3) 0.048(2) 0.0445(17) -0.0181(16) 0.0191(18) -0.0383(18)
C5 0.0668(19) 0.055(3) 0.065(3) -0.025(2) 0.026(2) -0.0295(17)
C6 0.1037(19) 0.0489(13) 0.0576(17) -0.0223(14) 0.0413(15) -0.0434(14)
C7 0.1143(18) 0.0523(14) 0.0732(18) -0.0138(15) 0.0471(18) -0.0342(15)
C8 0.1190(18) 0.069(3) 0.084(4) -0.004(3) -0.004(2) -0.0616(18)
C9 0.158(4) 0.055(2) 0.107(4) -0.010(2) 0.061(4) -0.033(3)
C10 0.083(3) 0.070(3) 0.071(2) -0.0027(18) 0.011(2) -0.046(2)
C11 0.0321(17) 0.069(2) 0.067(3) -0.0293(19) 0.0007(16) -0.0185(15)
C12 0.0388(18) 0.0753(19) 0.055(3) -0.021(2) 0.0109(19) -0.0203(16)
C13 0.089(2) 0.0886(19) 0.084(3) -0.056(2) 0.010(3) -0.0417(17)
C14 0.082(3) 0.072(3) 0.0528(18) -0.0263(18) 0.008(2) -0.047(2)
C15 0.045(2) 0.100(5) 0.093(4) -0.019(4) 0.027(3) -0.002(2)
C16 0.0420(17) 0.0375(17) 0.043(2) -0.0177(15) 0.0060(15) -0.0189(13)
C17 0.0398(18) 0.0456(18) 0.0367(19) -0.0135(16) 0.0036(18) -0.0169(14)
C18 0.0595(19) 0.0446(19) 0.062(3) -0.0035(19) 0.019(2) -0.0148(15)
C19 0.087(4) 0.103(3) 0.0365(19) -0.0300(19) 0.008(2) -0.019(3)
C20 0.041(2) 0.071(3) 0.042(3) -0.010(2) -0.002(2) -0.001(2)
C21 0.0549(19) 0.0463(17) 0.0415(17) -0.0138(14) 0.0049(17) -0.0264(13)
C22 0.0625(19) 0.0447(18) 0.0407(16) -0.0125(15) 0.0048(16) -0.0304(14)
C23 0.080(2) 0.111(4) 0.049(2) -0.029(3) 0.015(2) -0.048(2)
C24 0.104(4) 0.058(2) 0.069(3) 0.000(3) -0.028(3) -0.029(2)
C25 0.097(2) 0.096(2) 0.063(3) -0.012(2) -0.011(2) -0.0700(16)
C26 0.0924(16) 0.1116(14) 0.0746(19) -0.0370(15) 0.0233(18) -0.0465(13)
C27 0.1131(17) 0.1068(15) 0.0549(18) -0.0073(14) -0.0239(16) -0.0571(13)
C28 0.0577(15) 0.0682(16) 0.0587(18) 0.0015(14) -0.0056(14) -0.0327(12)
C29 0.0766(17) 0.0657(17) 0.0559(18) -0.0150(17) 0.0075(18) -0.0372(15)
C30 0.0648(17) 0.0706(16) 0.0707(18) -0.0176(14) 0.0236(17) -0.0172(14)
C31 0.0530(15) 0.0567(13) 0.0434(15) -0.0169(12) 0.0052(14) -0.0379(12)
F10 0.302(4) 0.0750(18) 0.140(3) -0.035(2) 0.085(4) -0.085(2)
F11 0.098(3) 0.165(3) 0.0665(16) -0.0551(17) 0.0211(17) -0.044(2)
F12 0.0453(15) 0.137(2) 0.219(4) -0.116(3) 0.015(2) -0.0197(15)
N1 0.0588(17) 0.0474(14) 0.0473(18) -0.0209(14) 0.0098(17) -0.0345(12)
N2 0.1081(18) 0.0519(15) 0.0732(18) -0.0107(15) 0.0378(18) -0.0424(15)
N3 0.0430(18) 0.0678(19) 0.0543(19) -0.0292(17) 0.0168(18) -0.0220(14)
N4 0.0431(18) 0.061(2) 0.0309(17) -0.0103(15) 0.0009(18) -0.0090(14)
N5 0.0597(18) 0.0554(18) 0.0453(18) -0.0066(16) -0.0041(16) -0.0326(14)
N7 0.0763(18) 0.064(3) 0.051(3) -0.006(3) -0.0089(17) -0.0207(17)
O19 0.073(4) 0.071(3) 0.099(4) 0.017(3) -0.017(4) -0.020(2)
O18 0.083(4) 0.102(4) 0.082(3) -0.035(2) 0.003(2) -0.036(3)
O15 0.127(6) 0.112(5) 0.053(2) -0.039(3) 0.007(3) -0.022(4)
O14 0.098(4) 0.097(2) 0.082(4) -0.056(3) -0.014(4) 0.003(3)
N6 0.0938(18) 0.082(4) 0.059(3) -0.004(3) -0.0066(18) -0.0315(17)
O12 0.096(5) 0.073(3) 0.075(3) -0.018(3) 0.005(4) -0.013(3)
O13 0.178(6) 0.087(4) 0.077(3) -0.045(2) 0.031(3) -0.021(4)
O16 0.072(4) 0.086(4) 0.057(2) -0.008(3) -0.014(2) -0.036(3)
O17 0.094(5) 0.068(3) 0.108(6) 0.007(3) -0.015(4) -0.008(3)
F4A 0.172(4) 0.129(2) 0.094(3) 0.004(3) -0.029(3) -0.110(2)
F5A 0.108(2) 0.150(4) 0.100(5) -0.031(3) -0.026(3) -0.065(2)
F6A 0.144(4) 0.133(3) 0.091(3) -0.045(2) 0.000(2) -0.081(3)
F4B 0.139(4) 0.093(2) 0.114(6) -0.017(3) -0.019(3) -0.081(2)
F5B 0.124(2) 0.147(4) 0.095(3) -0.020(4) -0.014(3) -0.091(2)
F6B 0.139(5) 0.171(5) 0.070(2) -0.026(3) -0.039(3) -0.074(4)
F7A 0.063(3) 0.141(4) 0.071(2) -0.034(2) -0.002(2) -0.034(2)
F9A 0.063(3) 0.063(2) 0.072(3) 0.005(2) 0.003(2) -0.0319(18)
F8A 0.070(2) 0.066(2) 0.100(4) 0.002(3) 0.019(2) -0.0358(17)
F8B 0.057(2) 0.087(3) 0.097(4) -0.024(3) -0.010(2) -0.029(2)
F7B 0.091(4) 0.089(3) 0.066(3) 0.007(3) 0.005(2) -0.063(3)
F9B 0.060(3) 0.0645(19) 0.082(4) -0.004(2) 0.010(3) -0.0351(18)
N8 0.0683(15) 0.070(2) 0.048(3) -0.025(2) 0.0053(18) -0.0428(13)
O20 0.105(3) 0.137(4) 0.116(3) -0.070(3) 0.019(2) -0.090(2)
O21 0.074(4) 0.080(3) 0.140(5) 0.000(3) 0.049(3) -0.029(3)
O24 0.043(3) 0.0840(19) 0.156(5) -0.063(2) 0.008(3) -0.0282(18)
O25 0.088(5) 0.156(6) 0.056(2) -0.046(3) -0.007(2) -0.024(4)
N9 0.0651(16) 0.092(2) 0.068(4) -0.013(3) 0.0045(19) -0.0409(15)
O22 0.053(3) 0.089(2) 0.123(6) -0.040(2) 0.008(4) -0.030(2)
O23 0.079(5) 0.130(4) 0.066(3) -0.010(3) 0.003(3) -0.045(4)
O27 0.108(4) 0.145(5) 0.059(2) -0.044(3) 0.028(3) -0.088(3)
O26 0.045(4) 0.095(3) 0.093(4) -0.030(3) 0.033(4) -0.034(2)
F1A 0.111(3) 0.104(2) 0.087(4) -0.032(3) 0.024(3) -0.049(2)
F2A 0.106(2) 0.140(4) 0.105(3) -0.043(4) 0.047(2) -0.057(2)
F3A 0.121(4) 0.102(3) 0.073(2) -0.042(2) 0.024(2) -0.046(3)
F1B 0.137(6) 0.132(3) 0.125(3) -0.014(4) 0.063(5) -0.072(3)
F2B 0.087(2) 0.165(6) 0.110(6) -0.059(4) 0.046(3) -0.055(2)
F3B 0.108(5) 0.107(4) 0.102(3) -0.059(2) 0.040(3) -0.048(4)
F13A 0.0590(19) 0.114(4) 0.109(4) -0.062(3) -0.022(2) 0.007(2)
F14A 0.063(3) 0.114(3) 0.065(2) -0.033(2) 0.000(2) -0.032(3)
F15A 0.114(3) 0.087(2) 0.087(4) -0.047(2) 0.030(3) -0.035(2)
F13B 0.036(3) 0.071(3) 0.116(4) -0.004(3) 0.014(3) -0.007(2)
F14B 0.048(2) 0.108(4) 0.074(5) 0.014(3) 0.008(2) -0.011(2)
F15B 0.061(4) 0.151(4) 0.135(3) -0.090(2) 0.008(3) -0.006(3)
F16A 0.059(2) 0.094(3) 0.0475(19) -0.0390(17) 0.0200(19) -0.043(2)
F18A 0.0530(16) 0.078(2) 0.072(3) -0.035(2) 0.0176(19) -0.0488(15)
F17A 0.081(3) 0.0517(17) 0.088(4) -0.0276(19) 0.003(3) -0.0375(19)
F16B 0.066(3) 0.103(4) 0.041(2) -0.0088(19) -0.008(2) -0.053(2)
F17B 0.069(2) 0.063(2) 0.082(3) -0.044(2) 0.011(2) -0.0399(18)
F18B 0.083(2) 0.088(2) 0.061(3) -0.019(2) 0.012(2) -0.0694(16)
N10 0.0593(18) 0.058(3) 0.052(3) 0.008(3) 0.019(2) -0.0233(17)
N11 0.0414(16) 0.049(3) 0.045(4) 0.003(3) -0.0105(19) -0.0286(18)
O34 0.078(3) 0.087(3) 0.052(2) -0.0345(19) 0.023(2) -0.056(3)
O35 0.044(3) 0.049(2) 0.081(4) -0.030(2) 0.019(3) -0.015(2)
O36 0.064(3) 0.066(3) 0.040(3) -0.013(2) 0.001(2) -0.046(2)
O37 0.053(3) 0.070(3) 0.111(5) -0.050(3) 0.011(4) -0.021(2)
O30 0.075(3) 0.0632(19) 0.092(5) -0.020(2) -0.003(4) -0.025(2)
O31 0.084(5) 0.076(4) 0.047(2) -0.021(2) 0.008(2) -0.025(3)
O33 0.093(4) 0.145(5) 0.076(3) -0.044(2) 0.034(2) -0.066(4)
O32 0.095(4) 0.057(2) 0.100(5) -0.014(3) 0.031(4) -0.040(2)
O1 0.0415(14) 0.0531(13) 0.0478(17) 0.0025(14) -0.0034(14) -0.0239(11)
O2 0.1117(19) 0.0517(12) 0.0580(16) -0.0225(12) 0.0469(14) -0.0442(12)
O3 0.0698(17) 0.0548(16) 0.0503(17) -0.0173(14) 0.0260(14) -0.0372(13)
O4 0.0457(15) 0.0692(18) 0.104(2) -0.0258(17) -0.0037(17) -0.0245(13)
O5 0.0354(12) 0.0793(19) 0.085(2) -0.0389(14) 0.0159(13) -0.0241(13)
O6 0.0607(16) 0.0477(17) 0.0690(18) -0.0160(12) 0.0317(13) -0.0218(13)
O7 0.0413(13) 0.0431(13) 0.0428(16) -0.0130(11) 0.0000(13) -0.0167(11)
O8 0.1129(15) 0.0839(13) 0.0520(18) -0.0172(12) 0.0057(15) -0.0750(11)
O9 0.0500(15) 0.0417(14) 0.0452(13) -0.0159(10) -0.0009(13) -0.0172(12)
O10 0.0383(14) 0.0507(14) 0.080(2) -0.0257(13) -0.0048(15) -0.0192(11)
O11 0.153(3) 0.065(2) 0.0903(19) -0.0389(17) 0.0788(18) -0.0546(19)
S1 0.0910(10) 0.0849(9) 0.0615(8) -0.0311(7) 0.0109(8) -0.0212(8)
S2 0.0767(8) 0.0581(7) 0.0655(9) -0.0059(7) -0.0146(7) -0.0259(6)
S3 0.0713(7) 0.0855(8) 0.0868(10) -0.0212(8) 0.0096(7) -0.0473(6)
S4 0.0668(7) 0.1112(9) 0.0679(8) -0.0399(7) 0.0186(7) -0.0517(6)
S5 0.0742(9) 0.0562(8) 0.0630(8) -0.0106(7) 0.0167(7) -0.0184(7)
S6 0.0441(5) 0.0484(5) 0.0495(6) -0.0216(4) 0.0068(5) -0.0256(4)
Zn1 0.0294(2) 0.0375(3) 0.0305(3) -0.0045(2) 0.0002(2) -0.0168(2)
Zn2 0.0489(3) 0.0451(3) 0.0379(3) -0.0102(2) 0.0070(3) -0.0282(2)
S7 0.0631(10) 0.0619(10) 0.1147(16) -0.0154(11) -0.0209(11) -0.0288(9)
S8 0.1196(12) 0.0842(12) 0.0901(16) 0.0101(11) -0.0421(12) -0.0693(10)
C32 0.069(2) 0.096(2) 0.064(3) -0.026(2) 0.0161(19) -0.0532(19)
F19 0.142(3) 0.192(3) 0.049(2) -0.049(2) 0.0375(19) -0.122(3)
F20 0.0603(19) 0.196(3) 0.086(3) -0.050(3) 0.031(2) -0.073(2)
F21 0.127(3) 0.091(2) 0.209(6) -0.014(2) -0.082(3) -0.053(2)
C33 0.0622(19) 0.075(2) 0.057(3) -0.0035(19) 0.0059(19) -0.043(2)
F22 0.078(3) 0.093(2) 0.077(2) -0.0269(19) -0.007(2) -0.040(2)
F23 0.082(3) 0.076(2) 0.073(4) -0.010(2) -0.003(3) -0.018(2)
F24 0.112(2) 0.200(4) 0.074(3) -0.020(3) 0.034(2) -0.102(2)
O38 0.099(3) 0.0720(17) 0.117(4) -0.006(2) -0.025(3) -0.0513(18)
O39 0.066(2) 0.109(3) 0.139(3) -0.020(3) -0.008(2) -0.008(3)
N12 0.080(2) 0.0785(16) 0.117(2) 0.0002(18) -0.0206(19) -0.0365(19)
O40 0.085(2) 0.102(3) 0.150(4) -0.011(3) -0.025(2) -0.071(2)
O41 0.144(5) 0.111(3) 0.113(3) -0.020(2) -0.035(3) -0.059(4)
S10 0.0677(15) 0.0813(18) 0.0498(15) -0.0174(15) -0.0048(15) -0.0122(16)
S9 0.0748(17) 0.130(2) 0.0583(17) -0.0205(17) 0.0134(16) -0.0352(15)
N13 0.0665(8) 0.0667(8) 0.0660(8) -0.0235(6) 0.0089(7) -0.0306(5)
C35 0.076(2) 0.057(2) 0.063(3) -0.016(3) 0.000(2) -0.038(2)
C34 0.086(2) 0.101(3) 0.063(3) -0.004(3) 0.009(3) -0.0402(18)
O44 0.152(7) 0.086(2) 0.148(6) -0.082(3) 0.009(7) 0.004(3)
O45 0.063(3) 0.175(4) 0.079(3) 0.005(5) 0.028(4) -0.010(4)
O43 0.135(5) 0.169(3) 0.104(3) -0.035(3) 0.063(4) -0.011(4)
O42 0.104(3) 0.115(3) 0.151(7) 0.028(3) -0.023(4) -0.060(2)
F28 0.098(4) 0.081(3) 0.072(2) -0.017(2) -0.026(3) -0.033(4)
F29 0.118(5) 0.038(2) 0.056(4) 0.005(2) -0.022(5) -0.012(2)
F30 0.076(2) 0.104(4) 0.078(3) 0.009(4) -0.020(3) -0.059(3)
F25 0.102(3) 0.137(2) 0.186(8) 0.048(3) -0.035(4) -0.070(2)
F26 0.115(6) 0.161(3) 0.108(4) -0.055(3) 0.030(5) -0.014(3)
F27 0.120(5) 0.167(6) 0.049(3) -0.025(3) 0.003(3) -0.081(4)

loop_
_atom_type_symbol
_atom_type_description
_atom_type_scat_dispersion_real
_atom_type_scat_dispersion_imag
_atom_type_scat_source
C C .0181 .0091 'International Tables Vol C Tables 4.2.6.8 and 6.1.1.4'
H H .0000 .0000 'International Tables Vol C Tables 4.2.6.8 and 6.1.1.4'
N N .0311 .0180 'International Tables Vol C Tables 4.2.6.8 and 6.1.1.4'
O O .0492 .0322 'International Tables Vol C Tables 4.2.6.8 and 6.1.1.4'
F F .0727 .0534 'International Tables Vol C Tables 4.2.6.8 and 6.1.1.4'
S S .3331 .5567 'International Tables Vol C Tables 4.2.6.8 and 6.1.1.4'
Zn Zn -1.5491 .6778 'International Tables Vol C Tables 4.2.6.8 and 6.1.1.4'

loop_
_geom_angle_atom_site_label_1
_geom_angle_atom_site_label_2
_geom_angle_atom_site_label_3
_geom_angle
_geom_angle_site_symmetry_1
_geom_angle_site_symmetry_3
O10 C1 O1 126.8(6) 2_675 .
O10 C1 C2 121.9(4) 2_675 .
O1 C1 C2 111.2(5) . .
N1 C2 C1 116.6(4) . .
N1 C2 H2A 108.1 . .
C1 C2 H2A 108.1 . .
N1 C2 H2B 108.1 . .
C1 C2 H2B 108.1 . .
H2A C2 H2B 107.3 . .
N1 C3 H3A 109.5 . .
N1 C3 H3B 109.5 . .
H3A C3 H3B 109.5 . .
N1 C3 H3C 109.5 . .
H3A C3 H3C 109.5 . .
H3B C3 H3C 109.5 . .
N1 C4 H4A 109.5 . .
N1 C4 H4B 109.5 . .
H4A C4 H4B 109.5 . .
N1 C4 H4C 109.5 . .
H4A C4 H4C 109.5 . .
H4B C4 H4C 109.5 . .
N1 C5 H5A 109.5 . .
N1 C5 H5B 109.5 . .
H5A C5 H5B 109.5 . .
N1 C5 H5C 109.5 . .
H5A C5 H5C 109.5 . .
H5B C5 H5C 109.5 . .
O3 C6 O2 128.2(5) . .
O3 C6 C7 121.4(5) . .
O2 C6 C7 110.4(5) . .
N2 C7 C6 118.7(6) . .
N2 C7 H7A 107.6 . .
C6 C7 H7A 107.6 . .
N2 C7 H7B 107.6 . .
C6 C7 H7B 107.6 . .
H7A C7 H7B 107.1 . .
N2 C8 H8A 109.5 . .
N2 C8 H8B 109.5 . .
H8A C8 H8B 109.5 . .
N2 C8 H8C 109.5 . .
H8A C8 H8C 109.5 . .
H8B C8 H8C 109.5 . .
N2 C9 H9A 109.5 . .
N2 C9 H9B 109.5 . .
H9A C9 H9B 109.5 . .
N2 C9 H9C 109.5 . .
H9A C9 H9C 109.5 . .
H9B C9 H9C 109.5 . .
N2 C10 H10A 109.5 . .
N2 C10 H10B 109.5 . .
H10A C10 H10B 109.5 . .
N2 C10 H10C 109.5 . .
H10A C10 H10C 109.5 . .
H10B C10 H10C 109.5 . .
O4 C11 O5 125.5(5) . .
O4 C11 C12 113.3(5) . .
O5 C11 C12 121.1(5) . .
C11 C12 N3 115.6(5) . .
C11 C12 H12A 108.4 . .
N3 C12 H12A 108.4 . .
C11 C12 H12B 108.4 . .
N3 C12 H12B 108.4 . .
H12A C12 H12B 107.5 . .
N3 C13 H13A 109.5 . .
N3 C13 H13B 109.5 . .
H13A C13 H13B 109.5 . .
N3 C13 H13C 109.5 . .
H13A C13 H13C 109.5 . .
H13B C13 H13C 109.5 . .
N3 C14 H14A 109.5 . .
N3 C14 H14B 109.5 . .
H14A C14 H14B 109.5 . .
N3 C14 H14C 109.5 . .
H14A C14 H14C 109.5 . .
H14B C14 H14C 109.5 . .
N3 C15 H15A 109.5 . .
N3 C15 H15B 109.5 . .
H15A C15 H15B 109.5 . .
N3 C15 H15C 109.5 . .
H15A C15 H15C 109.5 . .
H15B C15 H15C 109.5 . .
O6 C16 O7 126.5(4) . .
O6 C16 C17 121.9(4) . .
O7 C16 C17 111.6(4) . .
C16 C17 N4 117.8(4) . .
C16 C17 H17A 107.9 . .
N4 C17 H17A 107.9 . .
C16 C17 H17B 107.9 . .
N4 C17 H17B 107.9 . .
H17A C17 H17B 107.2 . .
N4 C18 H18A 109.5 . .
N4 C18 H18B 109.5 . .
H18A C18 H18B 109.5 . .
N4 C18 H18C 109.5 . .
H18A C18 H18C 109.5 . .
H18B C18 H18C 109.5 . .
N4 C19 H19A 109.5 . .
N4 C19 H19B 109.5 . .
H19A C19 H19B 109.5 . .
N4 C19 H19C 109.5 . .
H19A C19 H19C 109.5 . .
H19B C19 H19C 109.5 . .
N4 C20 H20A 109.5 . .
N4 C20 H20B 109.5 . .
H20A C20 H20B 109.5 . .
N4 C20 H20C 109.5 . .
H20A C20 H20C 109.5 . .
H20B C20 H20C 109.5 . .
O9 C21 O8 128.1(6) . .
O9 C21 C22 112.8(5) . .
O8 C21 C22 119.0(5) . .
N5 C22 C21 118.2(4) . .
N5 C22 H22A 107.8 . .
C21 C22 H22A 107.8 . .
N5 C22 H22B 107.8 . .
C21 C22 H22B 107.8 . .
H22A C22 H22B 107.1 . .
N5 C23 H23A 109.5 . .
N5 C23 H23B 109.5 . .
H23A C23 H23B 109.5 . .
N5 C23 H23C 109.5 . .
H23A C23 H23C 109.5 . .
H23B C23 H23C 109.5 . .
N5 C24 H24A 109.5 . .
N5 C24 H24B 109.5 . .
H24A C24 H24B 109.5 . .
N5 C24 H24C 109.5 . .
H24A C24 H24C 109.5 . .
H24B C24 H24C 109.5 . .
N5 C25 H25A 109.5 . .
N5 C25 H25B 109.5 . .
H25A C25 H25B 109.5 . .
N5 C25 H25C 109.5 . .
H25A C25 H25C 109.5 . .
H25B C25 H25C 109.5 . .
F1B C26 F3B 116.0(7) . .
F1B C26 F2A 73.1(6) . .
F3B C26 F2A 132.2(8) . .
F1B C26 F2B 112.0(7) . .
F3B C26 F2B 111.8(7) . .
F1B C26 F3A 136.4(8) . .
F2A C26 F3A 109.4(6) . .
F2B C26 F3A 81.6(6) . .
F3B C26 F1A 78.5(5) . .
F2A C26 F1A 105.2(5) . .
F2B C26 F1A 140.3(8) . .
F3A C26 F1A 104.9(5) . .
F1B C26 S1 106.2(7) . .
F3B C26 S1 109.6(7) . .
F2A C26 S1 112.1(5) . .
F2B C26 S1 99.9(7) . .
F3A C26 S1 112.0(5) . .
F1A C26 S1 112.8(4) . .
F4A C27 F6B 126.0(8) . .
F4A C27 F5A 114.1(6) . .
F6B C27 F5A 57.5(6) . .
F4A C27 F5B 61.8(5) . .
F6B C27 F5B 106.9(6) . .
F5A C27 F5B 57.5(5) . .
F4A C27 F6A 107.1(6) . .
F6B C27 F6A 47.6(5) . .
F5A C27 F6A 105.0(5) . .
F5B C27 F6A 142.2(7) . .
F6B C27 F4B 107.3(7) . .
F5A C27 F4B 140.9(7) . .
F5B C27 F4B 102.4(6) . .
F6A C27 F4B 69.2(5) . .
F4A C27 S2 114.3(5) . .
F6B C27 S2 118.9(6) . .
F5A C27 S2 107.5(5) . .
F5B C27 S2 109.1(5) . .
F6A C27 S2 108.2(5) . .
F4B C27 S2 110.9(5) . .
F9B C28 F8B 123.3(5) . .
F9B C28 F8A 138.6(6) . .
F8B C28 F8A 51.3(5) . .
F9B C28 F7B 115.5(6) . .
F8B C28 F7B 108.6(6) . .
F8A C28 F7B 58.3(4) . .
F9B C28 F7A 54.5(5) . .
F8B C28 F7A 145.1(6) . .
F8A C28 F7A 104.6(5) . .
F7B C28 F7A 61.0(5) . .
F9B C28 F9A 54.7(4) . .
F8B C28 F9A 68.6(5) . .
F8A C28 F9A 104.5(4) . .
F7B C28 F9A 144.7(6) . .
F7A C28 F9A 100.2(5) . .
F9B C28 S3 105.2(4) . .
F8B C28 S3 99.7(4) . .
F8A C28 S3 116.2(4) . .
F7B C28 S3 100.6(4) . .
F7A C28 S3 114.8(4) . .
F9A C28 S3 114.7(4) . .
F10 C29 F12 108.0(5) . .
F10 C29 F11 106.8(6) . .
F12 C29 F11 104.7(5) . .
F10 C29 S4 111.8(4) . .
F12 C29 S4 110.6(4) . .
F11 C29 S4 114.6(3) . .
F13A C30 F15B 132.0(6) . .
F13A C30 F15A 116.4(5) . .
F15B C30 F15A 48.3(5) . .
F15B C30 F14B 114.1(7) . .
F15A C30 F14B 137.4(6) . .
F13A C30 F14A 108.8(5) . .
F15B C30 F14A 52.3(5) . .
F15A C30 F14A 100.2(5) . .
F14B C30 F14A 71.6(5) . .
F13A C30 F13B 59.3(5) . .
F15B C30 F13B 109.1(6) . .
F15A C30 F13B 64.9(5) . .
F14B C30 F13B 98.1(5) . .
F14A C30 F13B 145.8(6) . .
F13A C30 S5 112.3(5) . .
F15B C30 S5 115.4(4) . .
F15A C30 S5 111.1(4) . .
F14B C30 S5 111.3(5) . .
F14A C30 S5 106.9(3) . .
F13B C30 S5 107.2(5) . .
F18B C31 F17A 61.1(4) . .
F18B C31 F16A 137.8(6) . .
F17A C31 F16A 112.1(5) . .
F18B C31 F16B 112.6(5) . .
F17A C31 F16B 135.3(6) . .
F18B C31 F17B 109.5(5) . .
F17A C31 F17B 49.9(4) . .
F16A C31 F17B 68.6(4) . .
F16B C31 F17B 106.2(5) . .
F18B C31 F18A 47.9(3) . .
F17A C31 F18A 105.0(5) . .
F16A C31 F18A 105.1(4) . .
F16B C31 F18A 68.1(4) . .
F17B C31 F18A 140.1(5) . .
F18B C31 S6 109.2(4) . .
F17A C31 S6 113.4(4) . .
F16A C31 S6 110.9(4) . .
F16B C31 S6 110.2(4) . .
F17B C31 S6 108.9(4) . .
F18A C31 S6 109.9(4) . .
C4 N1 C2 111.9(4) . .
C4 N1 C3 109.8(4) . .
C2 N1 C3 107.8(4) . .
C4 N1 C5 108.7(4) . .
C2 N1 C5 111.2(4) . .
C3 N1 C5 107.4(4) . .
C10 N2 C8 107.4(6) . .
C10 N2 C9 106.0(5) . .
C8 N2 C9 113.1(7) . .
C10 N2 C7 110.8(6) . .
C8 N2 C7 111.7(5) . .
C9 N2 C7 107.7(6) . .
C14 N3 C12 110.8(5) . .
C14 N3 C15 108.8(5) . .
C12 N3 C15 107.7(5) . .
C14 N3 C13 109.1(5) . .
C12 N3 C13 111.6(4) . .
C15 N3 C13 108.7(6) . .
C18 N4 C20 108.5(5) . .
C18 N4 C19 109.4(5) . .
C20 N4 C19 109.8(5) . .
C18 N4 C17 110.8(4) . .
C20 N4 C17 107.5(4) . .
C19 N4 C17 110.8(5) . .
C24 N5 C23 108.7(5) . .
C24 N5 C25 109.3(5) . .
C23 N5 C25 106.5(5) . .
C24 N5 C22 115.2(5) . .
C23 N5 C22 109.4(4) . .
C25 N5 C22 107.3(4) . .
S2 N7 S1 121.5(4) . .
S1 N6 S2 120.1(4) . .
S3 N8 S4 121.5(4) . .
S3 N9 S4 120.8(4) . .
O31 N10 N10 124.8(8) 2_566 2_566
O31 N10 S5 60.2(4) 2_566 2_566
N10 N10 S5 64.7(5) 2_566 2_566
O31 N10 S5 174.1(7) 2_566 .
N10 N10 S5 59.8(3) 2_566 .
S5 N10 S5 124.6(4) 2_566 .
N11 N11 S6 64.1(3) 2_767 .
N11 N11 S6 58.7(5) 2_767 2_767
S6 N11 S6 122.8(4) . 2_767
N11 N11 O35 105.9(7) 2_767 2_767
S6 N11 O35 162.1(7) . 2_767
S6 N11 O35 49.7(3) 2_767 2_767
S6 O35 N11 61.0(3) . 2_767
N10 O31 S5 69.5(4) 2_566 .
C1 O1 Zn1 133.2(4) . .
C6 O2 Zn2 133.5(4) . .
C11 O4 Zn2 136.9(5) . .
C11 O5 Zn1 120.3(3) . .
C16 O6 Zn2 149.9(4) . .
C16 O7 Zn1 117.8(3) . .
C21 O8 Zn2 129.3(4) . .
C21 O9 Zn1 143.3(4) . .
C1 O10 Zn1 137.1(4) 2_675 .
O14 S1 O15 125.0(6) . .
O15 S1 O12 148.8(7) . .
O14 S1 O13 77.5(5) . .
O15 S1 O13 47.5(5) . .
O12 S1 O13 111.2(6) . .
O14 S1 N6 158.2(6) . .
O15 S1 N6 61.3(5) . .
O12 S1 N6 117.7(6) . .
O13 S1 N6 104.5(6) . .
O14 S1 N7 107.2(5) . .
O15 S1 N7 119.7(6) . .
O12 S1 N7 62.9(5) . .
O13 S1 N7 146.8(8) . .
N6 S1 N7 59.3(3) . .
O14 S1 C26 99.6(5) . .
O15 S1 C26 99.2(6) . .
O12 S1 C26 111.2(5) . .
O13 S1 C26 112.0(7) . .
N6 S1 C26 99.6(4) . .
N7 S1 C26 99.7(4) . .
O19 S2 O16 139.0(7) . .
O16 S2 O17 116.3(7) . .
O19 S2 O18 115.6(6) . .
O17 S2 O18 76.8(6) . .
O19 S2 N7 118.0(5) . .
O16 S2 N7 64.4(4) . .
O17 S2 N7 156.5(6) . .
O18 S2 N7 107.1(4) . .
O19 S2 N6 66.0(5) . .
O16 S2 N6 121.6(4) . .
O17 S2 N6 109.8(6) . .
O18 S2 N6 159.6(5) . .
N7 S2 N6 59.0(3) . .
O19 S2 C27 110.1(5) . .
O16 S2 C27 108.5(5) . .
O17 S2 C27 98.6(6) . .
O18 S2 C27 100.6(5) . .
N7 S2 C27 103.2(4) . .
N6 S2 C27 97.4(4) . .
O21 S3 O20 126.9(5) . .
O21 S3 O23 149.3(5) . .
O20 S3 O23 51.1(5) . .
O21 S3 O22 54.4(5) . .
O20 S3 O22 72.8(4) . .
O23 S3 O22 109.8(6) . .
O21 S3 N8 116.4(5) . .
O20 S3 N8 109.8(4) . .
O23 S3 N8 59.2(5) . .
O22 S3 N8 145.2(4) . .
O21 S3 N9 57.3(5) . .
O20 S3 N9 156.2(5) . .
O23 S3 N9 111.7(5) . .
O22 S3 N9 104.0(4) . .
N8 S3 N9 59.2(3) . .
O21 S3 C28 99.5(4) . .
O20 S3 C28 96.0(3) . .
O23 S3 C28 111.2(4) . .
O22 S3 C28 113.6(4) . .
N8 S3 C28 100.8(3) . .
N9 S3 C28 106.5(4) . .
O26 S4 O25 137.6(8) . .
O26 S4 O27 128.2(8) . .
O25 S4 O24 117.0(7) . .
O27 S4 O24 96.4(6) . .
O26 S4 N8 66.3(6) . .
O25 S4 N8 114.1(6) . .
O27 S4 N8 148.7(5) . .
O24 S4 N8 97.8(4) . .
O26 S4 N9 124.9(6) . .
O25 S4 N9 69.9(7) . .
O27 S4 N9 100.1(6) . .
O24 S4 N9 154.2(3) . .
N8 S4 N9 58.6(3) . .
O26 S4 C29 104.4(6) . .
O25 S4 C29 114.3(5) . .
O27 S4 C29 95.3(5) . .
O24 S4 C29 103.8(4) . .
N8 S4 C29 108.2(3) . .
N9 S4 C29 94.4(4) . .
O30 S5 O31 131.1(6) . .
O31 S5 O32 154.1(6) . .
O30 S5 O33 79.9(5) . .
O31 S5 O33 59.4(5) . .
O32 S5 O33 106.9(6) . .
O30 S5 N10 138.4(5) . 2_566
O31 S5 N10 50.2(4) . 2_566
O32 S5 N10 128.8(5) . 2_566
O33 S5 N10 107.8(4) . 2_566
O30 S5 N10 101.3(5) . .
O31 S5 N10 105.6(5) . .
O32 S5 N10 78.3(5) . .
O33 S5 N10 155.6(4) . .
N10 S5 N10 55.4(4) 2_566 .
O30 S5 C30 111.0(4) . .
O31 S5 C30 103.3(4) . .
O32 S5 C30 101.1(4) . .
O33 S5 C30 101.7(4) . .
N10 S5 C30 107.3(4) 2_566 .
N10 S5 C30 100.6(3) . .
O37 S6 O36 120.7(5) . .
O35 S6 O36 148.1(5) . .
O37 S6 O34 76.0(5) . .
O35 S6 O34 114.3(4) . .
O36 S6 O34 51.2(4) . .
O37 S6 N11 146.0(5) . .
O35 S6 N11 123.1(5) . .
O36 S6 N11 56.3(4) . .
O34 S6 N11 107.2(4) . .
O37 S6 N11 106.0(4) . 2_767
O35 S6 N11 69.4(4) . 2_767
O36 S6 N11 111.9(4) . 2_767
O34 S6 N11 155.1(4) . 2_767
N11 S6 N11 57.2(4) . 2_767
O37 S6 C31 108.9(4) . .
O35 S6 C31 105.0(4) . .
O36 S6 C31 105.7(3) . .
O34 S6 C31 100.5(4) . .
N11 S6 C31 103.8(4) . .
N11 S6 C31 102.1(4) 2_767 .
O1 Zn1 O7 103.22(14) . .
O1 Zn1 O5 102.52(16) . .
O7 Zn1 O5 153.94(16) . .
O1 Zn1 O10 107.08(17) . .
O7 Zn1 O10 88.37(15) . .
O5 Zn1 O10 87.95(18) . .
O1 Zn1 O9 92.32(16) . .
O7 Zn1 O9 87.96(14) . .
O5 Zn1 O9 87.02(17) . .
O10 Zn1 O9 160.59(15) . .
O4 Zn2 O8 111.20(18) . .
O4 Zn2 O2 118.7(2) . .
O8 Zn2 O2 130.12(18) . .
O4 Zn2 O11 91.4(2) . .
O8 Zn2 O11 88.4(2) . .
O2 Zn2 O11 89.26(18) . .
O4 Zn2 O6 100.10(19) . .
O8 Zn2 O6 89.79(19) . .
O2 Zn2 O6 83.05(16) . .
O11 Zn2 O6 168.24(16) . .
O38 S7 N12 122.0(4) . .
O38 S7 O39 109.4(5) . .
N12 S7 O39 106.9(3) . .
O38 S7 C32 108.4(3) . .
N12 S7 C32 108.8(4) . .
O39 S7 C32 98.9(3) . .
O41 S8 O40 120.5(5) . .
O41 S8 N12 120.3(3) . .
O40 S8 N12 102.6(3) . .
O41 S8 C33 106.4(4) . .
O40 S8 C33 104.0(3) . .
N12 S8 C33 100.1(3) . .
F19 C32 F20 109.4(5) . .
F19 C32 F21 108.8(6) . .
F20 C32 F21 103.8(6) . .
F19 C32 S7 111.3(4) . .
F20 C32 S7 108.7(5) . .
F21 C32 S7 114.6(4) . .
F22 C33 F24 111.2(6) . .
F22 C33 F23 111.4(5) . .
F24 C33 F23 106.9(5) . .
F22 C33 S8 110.7(4) . .
F24 C33 S8 111.1(4) . .
F23 C33 S8 105.3(4) . .
S7 N12 S8 125.8(4) . .
O44 S10 O45 117.1(6) . .
O44 S10 N13 110.7(4) . .
O45 S10 N13 108.4(5) . .
O44 S10 C35 109.6(5) . .
O45 S10 C35 106.0(3) . .
N13 S10 C35 104.2(3) . .
O43 S9 O42 115.2(6) . .
O43 S9 N13 113.6(5) . .
O42 S9 N13 110.4(5) . .
O43 S9 C34 106.9(4) . .
O42 S9 C34 102.5(3) . .
N13 S9 C34 107.3(3) . .
S9 N13 S10 123.7(4) . .
F28 C35 F30 108.2(7) . .
F28 C35 F29 103.5(6) . .
F30 C35 F29 108.1(7) . .
F28 C35 S10 114.8(5) . .
F30 C35 S10 110.4(4) . .
F29 C35 S10 111.5(6) . .
F25 C34 F26 111.8(8) . .
F25 C34 F27 107.5(9) . .
F26 C34 F27 106.4(7) . .
F25 C34 S9 110.1(4) . .
F26 C34 S9 112.8(6) . .
F27 C34 S9 108.0(5) . .

loop_
_geom_bond_atom_site_label_1
_geom_bond_atom_site_label_2
_geom_bond_distance
_geom_bond_site_symmetry_2
C1 O10 1.266(6) 2_675
C1 O1 1.273(5) .
C1 C2 1.520(9) .
C2 N1 1.489(6) .
C2 H2A 0.9900 .
C2 H2B 0.9900 .
C3 N1 1.502(8) .
C3 H3A 0.9800 .
C3 H3B 0.9800 .
C3 H3C 0.9800 .
C4 N1 1.488(7) .
C4 H4A 0.9800 .
C4 H4B 0.9800 .
C4 H4C 0.9800 .
C5 N1 1.517(7) .
C5 H5A 0.9800 .
C5 H5B 0.9800 .
C5 H5C 0.9800 .
C6 O3 1.225(7) .
C6 O2 1.262(7) .
C6 C7 1.514(8) .
C7 N2 1.493(9) .
C7 H7A 0.9900 .
C7 H7B 0.9900 .
C8 N2 1.468(9) .
C8 H8A 0.9800 .
C8 H8B 0.9800 .
C8 H8C 0.9800 .
C9 N2 1.481(9) .
C9 H9A 0.9800 .
C9 H9B 0.9800 .
C9 H9C 0.9800 .
C10 N2 1.467(10) .
C10 H10A 0.9800 .
C10 H10B 0.9800 .
C10 H10C 0.9800 .
C11 O4 1.285(7) .
C11 O5 1.307(7) .
C11 C12 1.494(8) .
C12 N3 1.504(7) .
C12 H12A 0.9900 .
C12 H12B 0.9900 .
C13 N3 1.507(9) .
C13 H13A 0.9800 .
C13 H13B 0.9800 .
C13 H13C 0.9800 .
C14 N3 1.500(7) .
C14 H14A 0.9800 .
C14 H14B 0.9800 .
C14 H14C 0.9800 .
C15 N3 1.507(8) .
C15 H15A 0.9800 .
C15 H15B 0.9800 .
C15 H15C 0.9800 .
C16 O6 1.230(6) .
C16 O7 1.244(5) .
C16 C17 1.517(6) .
C17 N4 1.521(6) .
C17 H17A 0.9900 .
C17 H17B 0.9900 .
C18 N4 1.489(9) .
C18 H18A 0.9800 .
C18 H18B 0.9800 .
C18 H18C 0.9800 .
C19 N4 1.495(8) .
C19 H19A 0.9800 .
C19 H19B 0.9800 .
C19 H19C 0.9800 .
C20 N4 1.492(7) .
C20 H20A 0.9800 .
C20 H20B 0.9800 .
C20 H20C 0.9800 .
C21 O9 1.239(6) .
C21 O8 1.257(7) .
C21 C22 1.507(8) .
C22 N5 1.506(7) .
C22 H22A 0.9900 .
C22 H22B 0.9900 .
C23 N5 1.484(8) .
C23 H23A 0.9800 .
C23 H23B 0.9800 .
C23 H23C 0.9800 .
C24 N5 1.442(7) .
C24 H24A 0.9800 .
C24 H24B 0.9800 .
C24 H24C 0.9800 .
C25 N5 1.498(9) .
C25 H25A 0.9800 .
C25 H25B 0.9800 .
C25 H25C 0.9800 .
C26 F1B 1.291(7) .
C26 F3B 1.303(7) .
C26 F2A 1.315(6) .
C26 F2B 1.319(6) .
C26 F3A 1.322(6) .
C26 F1A 1.349(6) .
C26 S1 1.841(5) .
C27 F4A 1.290(6) .
C27 F6B 1.298(6) .
C27 F5A 1.314(6) .
C27 F5B 1.339(7) .
C27 F6A 1.342(7) .
C27 F4B 1.345(6) .
C27 S2 1.790(5) .
C28 F9B 1.247(7) .
C28 F8B 1.305(6) .
C28 F8A 1.311(6) .
C28 F7B 1.320(6) .
C28 F7A 1.356(7) .
C28 F9A 1.369(5) .
C28 S3 1.838(5) .
C29 F10 1.298(6) .
C29 F12 1.306(6) .
C29 F11 1.309(6) .
C29 S4 1.786(5) .
C30 F13A 1.250(6) .
C30 F15B 1.266(8) .
C30 F15A 1.330(7) .
C30 F14B 1.344(7) .
C30 F14A 1.361(6) .
C30 F13B 1.365(6) .
C30 S5 1.833(5) .
C31 F18B 1.292(6) .
C31 F17A 1.303(5) .
C31 F16A 1.306(5) .
C31 F16B 1.308(5) .
C31 F17B 1.342(5) .
C31 F18A 1.359(5) .
C31 S6 1.811(5) .
N7 S2 1.577(5) .
N7 S1 1.582(6) .
O19 S2 1.418(6) .
O18 S2 1.458(7) .
O15 S1 1.421(6) .
O14 S1 1.418(6) .
N6 S1 1.581(5) .
N6 S2 1.599(6) .
O12 S1 1.428(7) .
O13 S1 1.443(7) .
O16 S2 1.419(6) .
O17 S2 1.434(7) .
N8 S3 1.581(6) .
N8 S4 1.597(5) .
O20 S3 1.432(4) .
O21 S3 1.413(4) .
O24 S4 1.550(9) .
O25 S4 1.358(9) .
N9 S3 1.588(6) .
N9 S4 1.601(7) .
O22 S3 1.434(4) .
O23 S3 1.433(4) .
O27 S4 1.507(10) .
O26 S4 1.153(10) .
N10 O31 1.245(10) 2_566
N10 N10 1.446(13) 2_566
N10 S5 1.518(7) 2_566
N10 S5 1.588(4) .
N11 N11 1.517(13) 2_767
N11 S6 1.543(5) .
N11 S6 1.625(7) 2_767
N11 O35 1.739(9) 2_767
O34 S6 1.465(6) .
O35 S6 1.416(5) .
O35 N11 1.739(9) 2_767
O36 S6 1.430(5) .
O37 S6 1.397(6) .
O30 S5 1.372(6) .
O31 N10 1.245(10) 2_566
O31 S5 1.407(6) .
O33 S5 1.503(7) .
O32 S5 1.420(6) .
O1 Zn1 1.964(4) .
O2 Zn2 1.957(4) .
O4 Zn2 1.939(4) .
O5 Zn1 2.006(4) .
O6 Zn2 2.100(4) .
O7 Zn1 1.990(3) .
O8 Zn2 1.951(5) .
O9 Zn1 2.078(4) .
O10 C1 1.266(6) 2_675
O10 Zn1 2.055(4) .
O11 Zn2 2.091(5) .
S5 N10 1.518(7) 2_566
S6 N11 1.625(7) 2_767
S7 O38 1.376(5) .
S7 N12 1.480(5) .
S7 O39 1.543(6) .
S7 C32 1.822(5) .
S8 O41 1.352(6) .
S8 O40 1.449(6) .
S8 N12 1.586(4) .
S8 C33 1.823(5) .
C32 F19 1.295(6) .
C32 F20 1.300(6) .
C32 F21 1.321(7) .
C33 F22 1.286(7) .
C33 F24 1.308(6) .
C33 F23 1.312(6) .
S10 O44 1.406(6) .
S10 O45 1.427(7) .
S10 N13 1.578(5) .
S10 C35 1.800(5) .
S9 O43 1.411(7) .
S9 O42 1.475(7) .
S9 N13 1.536(5) .
S9 C34 1.810(5) .
C35 F28 1.315(7) .
C35 F30 1.316(7) .
C35 F29 1.324(7) .
C34 F25 1.307(8) .
C34 F26 1.310(7) .
C34 F27 1.311(7) .
